data_1505219
loop_
_publ_author_name
'Harinantenaina, Liva'
'Asakawa, Yoshinori'
'De Clercq, Erik'

_publ_section_title
;
 Cinnamacrins A-C, cinnafragrin D, and cytostatic metabolites with
 alpha-glucosidase inhibitory activity from Cinnamosma macrocarpa.
;
_journal_issue 2
_journal_name_full 'Journal of natural products'
_journal_page_first 277
_journal_page_last 282
_journal_paper_doi 10.1021/np060435l
_journal_volume 70
_journal_year 2007
_chemical_compound_source 'Local laboratory'
_chemical_formula_moiety 'C15 H22 O2 '
_chemical_formula_sum 'C15 H22 O2'
_chemical_formula_weight 234.339
_chemical_name_systematic
;
 ?
;
_space_group_IT_number 19
_symmetry_cell_setting orthorhombic
_symmetry_space_group_name_Hall 'P 2ac 2ab'
_symmetry_space_group_name_H-M 'P 21 21 21'
_audit_creation_method maXus
_cell_angle_alpha 90.00
_cell_angle_beta 90.00
_cell_angle_gamma 90.00
_cell_formula_units_Z 4
_cell_length_a 7.6310(3)
_cell_length_b 12.0490(5)
_cell_length_c 14.5220(7)
_cell_measurement_temperature 298
_cell_volume 1335.24(10)
_computing_cell_refinement Scalepack(HKL)
_computing_data_collection 'DIP Image plate'
_computing_data_reduction 'maXus (Mackay et al., 1999)'
_computing_structure_refinement 'SHELXL-97 (Sheldrick, 1997)'
_diffrn_measured_fraction_theta_full 0.993
_diffrn_measured_fraction_theta_max 0.993
_diffrn_measurement_device 'DIP Image plate'
_diffrn_measurement_method IP
_diffrn_orient_matrix_type X=UH
_diffrn_orient_matrix_UB_11 0.00898
_diffrn_orient_matrix_UB_12 0.12210
_diffrn_orient_matrix_UB_13 -0.04643
_diffrn_orient_matrix_UB_21 -0.05362
_diffrn_orient_matrix_UB_22 0.02587
_diffrn_orient_matrix_UB_23 0.05766
_diffrn_orient_matrix_UB_31 0.05227
_diffrn_orient_matrix_UB_32 0.01251
_diffrn_orient_matrix_UB_33 0.04300
_diffrn_radiation_source 'fine-focus sealed tube'
_diffrn_radiation_type ' MoK\a'
_diffrn_radiation_wavelength_id all
_diffrn_reflns_limit_h_max 9
_diffrn_reflns_limit_h_min 0
_diffrn_reflns_limit_k_max 14
_diffrn_reflns_limit_k_min 0
_diffrn_reflns_limit_l_max 17
_diffrn_reflns_limit_l_min 0
_diffrn_reflns_number 1486
_diffrn_reflns_theta_full 25.70
_diffrn_reflns_theta_max 25.70
_diffrn_reflns_theta_min 2.20
_exptl_absorpt_coefficient_mu 0.075
_exptl_absorpt_correction_T_max 0.975
_exptl_absorpt_correction_T_min 0.975
_exptl_absorpt_correction_type cylinder
_exptl_absorpt_process_details
;
Cylinder (Maslen, 1992)
;
_exptl_crystal_colour Colourless
_exptl_crystal_density_diffrn 1.166
_exptl_crystal_density_method 'not measured'
_exptl_crystal_description Needle
_refine_diff_density_max 0.348
_refine_diff_density_min -0.371
_refine_diff_density_rms 0.103
_refine_ls_abs_structure_details 'Flack H D (1983), Acta Cryst. A39, 876-881'
_refine_ls_abs_structure_Flack -5(3)
_refine_ls_extinction_coef 0.20(2)
_refine_ls_extinction_expression Fc^*^=kFc[1+0.001xFc^2^\l^3^/sin(2\q)]^-1/4^
_refine_ls_extinction_method SHELXL
_refine_ls_goodness_of_fit_ref 1.174
_refine_ls_hydrogen_treatment refxyz
_refine_ls_matrix_type full
_refine_ls_number_parameters 155
_refine_ls_number_reflns 1472
_refine_ls_number_restraints 0
_refine_ls_restrained_S_all 1.174
_refine_ls_R_factor_all 0.0624
_refine_ls_R_factor_gt 0.0576
_refine_ls_shift/su_max 0.000
_refine_ls_shift/su_mean 0.000
_refine_ls_structure_factor_coef Fsqd
_refine_ls_weighting_details 'calc w=1/[\s^2^(Fo^2^)+(0.1164P)^2^+0.0792P] where P=(Fo^2^+2Fc^2^)/3'
_refine_ls_weighting_scheme calc
_refine_ls_wR_factor_gt 0.1540
_refine_ls_wR_factor_ref 0.1652
_reflns_number_gt 1405
_reflns_number_total 1472
_reflns_threshold_expression >2sigma(I)
_cod_data_source_file np060435lsi20060906_080056.cif
_cod_data_source_block global
_cod_depositor_comments
;
The following automatic conversions were performed:

'_symmetry_cell_setting' value 'Orthorhombic' changed to
'orthorhombic' according to
/home/saulius/struct/CIF-dictionaries/cif_core.dic dictionary named
'cif_core.dic' version 2.4.1 from 2010-06-29.

Automatic conversion script
Id: cif_fix_values 1715 2011-07-08 13:25:40Z adriana 
;
_cod_original_sg_symbol_H-M 'P 21 21 21    '
_cod_original_formula_sum 'C15 H22 O2 '
_cod_database_code 1505219

loop_
_symmetry_equiv_pos_as_xyz
+X,+Y,+Z
'-X+ 1/2,-Y,+Z+ 1/2'
'+X+ 1/2,-Y+ 1/2,-Z'
'-X,+Y+ 1/2,-Z+ 1/2'

loop_
_atom_site_label
_atom_site_type_symbol
_atom_site_fract_x
_atom_site_fract_y
_atom_site_fract_z
_atom_site_U_iso_or_equiv
_atom_site_adp_type
_atom_site_occupancy
_atom_site_symmetry_multiplicity
_atom_site_calc_flag
_atom_site_refinement_flags
C1 C 0.8674(3) 0.10971(18) 0.15874(15) 0.0499(5) Uani 1 1 d .
C2 C 0.7473(3) 0.10602(17) 0.07799(15) 0.0488(6) Uani 1 1 d .
C3 C 0.6488(3) -0.00550(17) 0.07130(14) 0.0477(5) Uani 1 1 d .
O4 O 1.0175(3) 0.19827(18) 0.04314(14) 0.0768(7) Uani 1 1 d .
C5 C 0.5593(3) -0.01904(18) 0.16717(14) 0.0474(5) Uani 1 1 d .
C6 C 0.4139(3) -0.1097(2) 0.1742(2) 0.0616(7) Uani 1 1 d .
C7 C 0.6944(4) -0.0258(3) 0.24572(17) 0.0640(7) Uani 1 1 d .
C8 C 0.8465(4) 0.0504(2) 0.23453(16) 0.0592(6) Uani 1 1 d .
C9 C 0.5054(4) 0.0057(3) -0.00316(17) 0.0683(7) Uani 1 1 d .
O10 O 1.1373(3) 0.2124(2) 0.18294(18) 0.0989(8) Uani 1 1 d .
C11 C 0.8738(4) 0.1386(2) 0.00008(18) 0.0698(8) Uani 1 1 d .
C12 C 0.2861(4) -0.0948(3) 0.0922(2) 0.0741(8) Uani 1 1 d .
C13 C 1.0205(4) 0.1774(2) 0.1351(2) 0.0655(7) Uani 1 1 d .
C14 C 0.3743(5) -0.0900(3) -0.0007(2) 0.0818(9) Uani 1 1 d .
C15 C 0.7752(4) -0.1001(2) 0.0488(2) 0.0701(8) Uani 1 1 d .
C16 C 0.4807(5) -0.2303(2) 0.1757(3) 0.0853(10) Uani 1 1 d .
C17 C 0.3086(5) -0.0910(3) 0.2629(2) 0.0933(11) Uani 1 1 d .
H2 H 0.6520 0.1766 0.0799 0.059 Uiso 1 1 d R
H5 H 0.4870 0.0560 0.1742 0.057 Uiso 1 1 d R
H7A H 0.7606 -0.1058 0.2482 0.077 Uiso 1 1 d R
H7B H 0.6427 -0.0186 0.2999 0.077 Uiso 1 1 d R
H8 H 0.9451 0.0464 0.2921 0.071 Uiso 1 1 d R
H9A H 0.4267 0.0831 -0.0030 0.082 Uiso 1 1 d R
H9B H 0.5654 0.0158 -0.0721 0.082 Uiso 1 1 d R
H11A H 0.8331 0.1799 -0.0498 0.084 Uiso 1 1 d R
H11B H 0.9401 0.0731 -0.0277 0.084 Uiso 1 1 d R
H12A H 0.1997 -0.1558 0.0970 0.089 Uiso 1 1 d R
H12B H 0.2113 -0.0173 0.0961 0.089 Uiso 1 1 d R
H14A H 0.2857 -0.0769 -0.0560 0.098 Uiso 1 1 d R
H14B H 0.4302 -0.1658 -0.0134 0.098 Uiso 1 1 d R
H15A H 0.7154 -0.1809 0.0406 0.084 Uiso 1 1 d R
H15B H 0.8767 -0.1279 0.0970 0.084 Uiso 1 1 d R
H15C H 0.8422 -0.0993 -0.0126 0.084 Uiso 1 1 d R
H16A H 0.3764 -0.2863 0.1819 0.102 Uiso 1 1 d R
H16B H 0.5518 -0.2609 0.1207 0.102 Uiso 1 1 d R
H16C H 0.5950 -0.2445 0.2222 0.102 Uiso 1 1 d R
H17A H 0.2783 -0.0198 0.2740 0.112 Uiso 1 1 d R
H17B H 0.1954 -0.1393 0.2619 0.112 Uiso 1 1 d R
H17C H 0.3772 -0.0909 0.3315 0.112 Uiso 1 1 d R

loop_
_atom_site_aniso_label
_atom_site_aniso_U_11
_atom_site_aniso_U_22
_atom_site_aniso_U_33
_atom_site_aniso_U_23
_atom_site_aniso_U_13
_atom_site_aniso_U_12
C1 0.0515(11) 0.0447(10) 0.0534(11) -0.0057(8) -0.0040(9) -0.0015(10)
C2 0.0537(12) 0.0435(10) 0.0491(10) 0.0041(8) -0.0010(9) 0.0003(10)
C3 0.0510(11) 0.0451(11) 0.0469(10) -0.0038(8) -0.0001(9) 0.0009(10)
O4 0.0720(13) 0.0775(12) 0.0809(12) 0.0163(9) 0.0010(10) -0.0255(11)
C5 0.0469(10) 0.0448(10) 0.0506(11) 0.0034(8) 0.0000(9) 0.0023(9)
C6 0.0486(12) 0.0584(13) 0.0777(15) 0.0124(12) 0.0009(12) -0.0055(11)
C7 0.0635(15) 0.0767(16) 0.0519(12) 0.0160(11) -0.0079(11) -0.0095(13)
C8 0.0580(13) 0.0672(14) 0.0523(11) 0.0022(10) -0.0096(10) -0.0038(12)
C9 0.0728(16) 0.0774(16) 0.0547(13) 0.0039(12) -0.0175(12) -0.0126(16)
O10 0.0903(15) 0.0992(17) 0.1072(17) -0.0003(14) -0.0264(14) -0.0429(15)
C11 0.0687(16) 0.0795(17) 0.0610(13) 0.0156(13) 0.0012(13) -0.0160(15)
C12 0.0508(13) 0.0675(16) 0.104(2) 0.0079(15) -0.0141(15) -0.0086(12)
C13 0.0627(15) 0.0517(12) 0.0820(16) -0.0003(12) -0.0065(14) -0.0112(12)
C14 0.0796(19) 0.082(2) 0.0842(18) -0.0071(15) -0.0270(17) -0.0186(17)
C15 0.0630(15) 0.0535(13) 0.094(2) -0.0186(13) 0.0163(14) 0.0047(13)
C16 0.0681(17) 0.0519(14) 0.136(3) 0.0218(15) -0.008(2) -0.0093(13)
C17 0.072(2) 0.112(3) 0.095(2) 0.010(2) 0.0259(18) -0.019(2)

loop_
_atom_type_symbol
_atom_type_description
_atom_type_scat_dispersion_real
_atom_type_scat_dispersion_imag
_atom_type_scat_source
C C 0.0033 0.0016 'International Tables Vol C Tables 4.2.6.8 and 6.1.1.4'
H H 0.0000 0.0000 'International Tables Vol C Tables 4.2.6.8 and 6.1.1.4'
O O 0.0106 0.0060 'International Tables Vol C Tables 4.2.6.8 and 6.1.1.4'

loop_
_diffrn_radiation_wavelength
0.71073

loop_
_geom_angle_atom_site_label_1
_geom_angle_atom_site_label_2
_geom_angle_atom_site_label_3
_geom_angle
C8 C1 C13 126.3(2)
C8 C1 C2 124.4(2)
C13 C1 C2 108.8(2)
C1 C2 C11 100.69(19)
C1 C2 C3 112.05(16)
C11 C2 C3 118.8(2)
C15 C3 C2 110.8(2)
C15 C3 C9 111.2(2)
C2 C3 C9 108.25(17)
C15 C3 C5 112.93(19)
C2 C3 C5 104.38(16)
C9 C3 C5 108.90(18)
C13 O4 C11 110.1(2)
C7 C5 C3 111.93(18)
C7 C5 C6 112.99(18)
C3 C5 C6 116.31(18)
C17 C6 C16 107.5(3)
C17 C6 C12 107.4(2)
C16 C6 C12 109.2(2)
C17 C6 C5 108.9(2)
C16 C6 C5 115.2(2)
C12 C6 C5 108.42(19)
C8 C7 C5 114.12(18)
C1 C8 C7 121.2(2)
C14 C9 C3 112.4(2)
O4 C11 C2 106.5(2)
C14 C12 C6 114.2(2)
O10 C13 O4 120.9(3)
O10 C13 C1 130.4(3)
O4 C13 C1 108.7(2)
C12 C14 C9 110.0(2)
C1 C2 H2 111.0
C11 C2 H2 103.4
C3 C2 H2 110.3
C7 C5 H5 108.7
C3 C5 H5 102.9
C6 C5 H5 102.7
C8 C7 H7A 100.8
C5 C7 H7A 112.4
C8 C7 H7B 112.6
C5 C7 H7B 110.8
H7A C7 H7B 105.3
C1 C8 H8 124.1
C7 C8 H8 114.4
C14 C9 H9A 106.2
C3 C9 H9A 117.1
C14 C9 H9B 112.0
C3 C9 H9B 110.5
H9A C9 H9B 97.7
O4 C11 H11A 108.8
C2 C11 H11A 119.9
O4 C11 H11B 100.3
C2 C11 H11B 113.8
H11A C11 H11B 105.7
C14 C12 H12A 112.9
C6 C12 H12A 106.2
C14 C12 H12B 104.2
C6 C12 H12B 112.7
H12A C12 H12B 106.4
C12 C14 H14A 113.4
C9 C14 H14A 106.7
C12 C14 H14B 108.2
C9 C14 H14B 113.4
H14A C14 H14B 105.2
C3 C15 H15A 115.4
C3 C15 H15B 122.4
H15A C15 H15B 95.4
C3 C15 H15C 119.5
H15A C15 H15C 97.1
H15B C15 H15C 101.9
C6 C16 H16A 111.0
C6 C16 H16B 120.0
H16A C16 H16B 103.6
C6 C16 H16C 114.3
H16A C16 H16C 116.3
H16B C16 H16C 90.2
C6 C17 H17A 115.0
C6 C17 H17B 109.9
H17A C17 H17B 108.7
C6 C17 H17C 120.0
H17A C17 H17C 87.7
H17B C17 H17C 113.5

loop_
_geom_bond_atom_site_label_1
_geom_bond_atom_site_label_2
_geom_bond_distance
C1 C8 1.322(3)
C1 C13 1.466(3)
C1 C2 1.489(3)
C2 C11 1.538(3)
C2 C3 1.543(3)
C3 C15 1.529(3)
C3 C9 1.544(3)
C3 C5 1.559(3)
O4 C13 1.359(4)
O4 C11 1.452(3)
C5 C7 1.540(3)
C5 C6 1.560(3)
C6 C17 1.534(4)
C6 C16 1.540(4)
C6 C12 1.550(4)
C7 C8 1.489(4)
C9 C14 1.527(4)
O10 C13 1.206(3)
C12 C14 1.508(5)
C2 H2 1.1196
C5 H5 1.0638
C7 H7A 1.0896
C7 H7B 0.8839
C8 H8 1.1260
C9 H9A 1.1090
C9 H9B 1.1073
C11 H11A 0.9314
C11 H11B 1.0211
C12 H12A 0.9894
C12 H12B 1.0958
C14 H14A 1.0615
C14 H14B 1.0254
C15 H15A 1.0810
C15 H15B 1.0965
C15 H15C 1.0276
C16 H16A 1.0475
C16 H16B 1.0341
C16 H16C 1.1163
C17 H17A 0.9035
C17 H17B 1.0414
C17 H17C 1.1255

loop_
_cod_related_entry_id
_cod_related_entry_database
_cod_related_entry_code
1 ChemSpider 21193996
